data_7701247
loop_
_publ_author_name
'Haider, Wasim'
'Andrada, Diego M.'
'Bischoff, Inga-Alexandra'
'Huch, Volker'
'Sch\"afer, Andr\'e'

_publ_section_title
;
 A bis(aluminocenophane) with a short aluminum-aluminum single bond.
;
_journal_issue 40
_journal_name_full 'Dalton transactions (Cambridge, England : 2003)'
_journal_page_first 14953
_journal_page_last 14957
_journal_paper_doi 10.1039/c9dt03470f
_journal_volume 48
_journal_year 2019
_chemical_formula_moiety 'C32 H40 Al2'
_chemical_formula_sum 'C32 H40 Al2'
_chemical_formula_weight 478.60
_chemical_properties_physical Air-sensitive,Moisture-sensitive
_space_group_crystal_system orthorhombic
_space_group_IT_number 19
_space_group_name_Hall 'P 2ac 2ab'
_space_group_name_H-M_alt 'P 21 21 21'
_symmetry_space_group_name_Hall 'P 2ac 2ab'
_symmetry_space_group_name_H-M 'P 21 21 21'
_atom_sites_solution_hydrogens difmap
_audit_creation_method SHELXL-2018/3
_audit_update_record
;
2019-06-26 deposited with the CCDC.    2019-09-23 downloaded from the CCDC.
;
_cell_angle_alpha 90
_cell_angle_beta 90
_cell_angle_gamma 90
_cell_formula_units_Z 4
_cell_length_a 8.9879(3)
_cell_length_b 10.9776(3)
_cell_length_c 26.2559(7)
_cell_measurement_reflns_used 9750
_cell_measurement_temperature 122(2)
_cell_measurement_theta_max 32.64
_cell_measurement_theta_min 2.40
_cell_volume 2590.55(13)
_computing_cell_refinement 'Bruker SAINT'
_computing_data_collection 'Bruker APEX2'
_computing_data_reduction 'Bruker SAINT'
_computing_molecular_graphics 'Bruker SHELXTL'
_computing_publication_material 'Bruker SHELXTL'
_computing_structure_refinement 'SHELXL-2018/3 (Sheldrick, 2018)'
_computing_structure_solution 'SHELXS-97 (Sheldrick 2008)'
_diffrn_ambient_temperature 122(2)
_diffrn_measured_fraction_theta_full 1.000
_diffrn_measured_fraction_theta_max 0.999
_diffrn_measurement_device_type 'Bruker APEX-II CCD'
_diffrn_measurement_method '\f and \w scans'
_diffrn_radiation_type MoK\a
_diffrn_radiation_wavelength 0.71073
_diffrn_reflns_av_R_equivalents 0.0277
_diffrn_reflns_av_unetI/netI 0.0133
_diffrn_reflns_Laue_measured_fraction_full 1.000
_diffrn_reflns_Laue_measured_fraction_max 0.999
_diffrn_reflns_limit_h_max 13
_diffrn_reflns_limit_h_min -13
_diffrn_reflns_limit_k_max 16
_diffrn_reflns_limit_k_min -16
_diffrn_reflns_limit_l_max 39
_diffrn_reflns_limit_l_min -39
_diffrn_reflns_number 130363
_diffrn_reflns_point_group_measured_fraction_full 1.000
_diffrn_reflns_point_group_measured_fraction_max 0.998
_diffrn_reflns_theta_full 25.242
_diffrn_reflns_theta_max 32.720
_diffrn_reflns_theta_min 1.551
_exptl_absorpt_coefficient_mu 0.131
_exptl_absorpt_correction_T_max 0.7464
_exptl_absorpt_correction_T_min 0.7326
_exptl_absorpt_correction_type multi-scan
_exptl_absorpt_process_details
; 
 SADABS 2016/2: Krause, L., Herbst-Irmer, R., Sheldrick G.M. & Stalke D., 
 J. Appl. Cryst. 48 (2015) 3-10 
;
_exptl_crystal_colour colourless
_exptl_crystal_density_diffrn 1.227
_exptl_crystal_description block
_exptl_crystal_F_000 1032
_exptl_crystal_size_max 0.438
_exptl_crystal_size_mid 0.322
_exptl_crystal_size_min 0.228
_refine_diff_density_max 0.311
_refine_diff_density_min -0.166
_refine_diff_density_rms 0.039
_refine_ls_abs_structure_details
; 
 Flack x determined using 3907 quotients [(I+)-(I-)]/[(I+)+(I-)] 
 (Parsons, Flack and Wagner, Acta Cryst. B69 (2013) 249-259). 
;
_refine_ls_abs_structure_Flack 0.001(13)
_refine_ls_extinction_method none
_refine_ls_goodness_of_fit_ref 1.082
_refine_ls_hydrogen_treatment refall
_refine_ls_matrix_type full
_refine_ls_number_parameters 467
_refine_ls_number_reflns 9529
_refine_ls_number_restraints 0
_refine_ls_restrained_S_all 1.082
_refine_ls_R_factor_all 0.0283
_refine_ls_R_factor_gt 0.0260
_refine_ls_shift/su_max 0.001
_refine_ls_shift/su_mean 0.000
_refine_ls_structure_factor_coef Fsqd
_refine_ls_weighting_details 'w=1/[\s^2^(Fo^2^)+(0.0414P)^2^+0.2293P] where P=(Fo^2^+2Fc^2^)/3'
_refine_ls_weighting_scheme calc
_refine_ls_wR_factor_gt 0.0678
_refine_ls_wR_factor_ref 0.0693
_reflns_Friedel_coverage 0.793
_reflns_Friedel_fraction_full 1.000
_reflns_Friedel_fraction_max 0.998
_reflns_number_gt 9108
_reflns_number_total 9529
_reflns_threshold_expression 'I > 2\s(I)'
_cod_data_source_file c9dt03470f2.cif
_cod_data_source_block sh4101
_cod_depositor_comments 'Adding full bibliography for 7701247--7701248.cif.'
_cod_database_code 7701247
_shelx_shelxl_version_number 2018/3
_shelx_space_group_comment
; 
The symmetry employed for this shelxl refinement is uniquely defined 
by the following loop, which should always be used as a source of 
symmetry information in preference to the above space-group names. 
They are only intended as comments. 
;
_shelx_estimated_absorpt_t_min 0.945
_shelx_estimated_absorpt_t_max 0.971

loop_
_space_group_symop_operation_xyz
'x, y, z'
'-x+1/2, -y, z+1/2'
'-x, y+1/2, -z+1/2'
'x+1/2, -y+1/2, -z'

loop_
_atom_site_label
_atom_site_type_symbol
_atom_site_fract_x
_atom_site_fract_y
_atom_site_fract_z
_atom_site_U_iso_or_equiv
_atom_site_adp_type
_atom_site_occupancy
_atom_site_site_symmetry_order
_atom_site_calc_flag
Al1 Al 0.54925(4) 0.39456(3) 0.88374(2) 0.01494(7) Uani 1 1 d
Al2 Al 0.72977(4) 0.22107(3) 0.88450(2) 0.01581(7) Uani 1 1 d
C1 C 0.49500(12) 0.65239(10) 0.92591(4) 0.01618(18) Uani 1 1 d
C2 C 0.38150(12) 0.64349(9) 0.87914(4) 0.01618(18) Uani 1 1 d
C3 C 0.53629(12) 0.52683(9) 0.94659(4) 0.01539(17) Uani 1 1 d
C4 C 0.43655(13) 0.42680(10) 0.95921(4) 0.01685(18) Uani 1 1 d
C5 C 0.51688(14) 0.34118(11) 0.98782(4) 0.0196(2) Uani 1 1 d
C6 C 0.66314(15) 0.38245(11) 0.99333(4) 0.0211(2) Uani 1 1 d
C7 C 0.67548(13) 0.49504(11) 0.96853(4) 0.01869(19) Uani 1 1 d
C8 C 0.63818(14) 0.71836(11) 0.91000(5) 0.0210(2) Uani 1 1 d
C9 C 0.42688(16) 0.72629(12) 0.97015(5) 0.0255(2) Uani 1 1 d
C10 C 0.41995(12) 0.53594(9) 0.84511(4) 0.01505(17) Uani 1 1 d
C11 C 0.33946(13) 0.42328(10) 0.84095(4) 0.01709(18) Uani 1 1 d
C12 C 0.41212(13) 0.34936(11) 0.80409(4) 0.0197(2) Uani 1 1 d
C13 C 0.53578(14) 0.41236(11) 0.78595(4) 0.0202(2) Uani 1 1 d
C14 C 0.54370(13) 0.52572(10) 0.81152(4) 0.01732(19) Uani 1 1 d
C15 C 0.21894(14) 0.63238(11) 0.89723(5) 0.0225(2) Uani 1 1 d
C16 C 0.38652(15) 0.76010(10) 0.84631(5) 0.0224(2) Uani 1 1 d
C17 C 0.88278(12) -0.00950(9) 0.83905(4) 0.01543(17) Uani 1 1 d
C18 C 0.94746(12) 0.10263(10) 0.80715(4) 0.01483(17) Uani 1 1 d
C19 C 0.74077(12) 0.02637(9) 0.86679(4) 0.01429(17) Uani 1 1 d
C20 C 0.72406(14) 0.04047(10) 0.92098(4) 0.01750(19) Uani 1 1 d
C21 C 0.57217(15) 0.06354(10) 0.93156(5) 0.0216(2) Uani 1 1 d
C22 C 0.49546(13) 0.06895(10) 0.88561(5) 0.0221(2) Uani 1 1 d
C23 C 0.59772(13) 0.04810(10) 0.84562(4) 0.01807(19) Uani 1 1 d
C24 C 0.99602(14) -0.05897(11) 0.87778(5) 0.0237(2) Uani 1 1 d
C25 C 0.84581(15) -0.11698(11) 0.80350(5) 0.0239(2) Uani 1 1 d
C26 C 0.93201(12) 0.22264(9) 0.83595(4) 0.01413(17) Uani 1 1 d
C27 C 0.97284(12) 0.24677(10) 0.88844(4) 0.01630(18) Uani 1 1 d
C28 C 0.96312(13) 0.37364(10) 0.89662(5) 0.0199(2) Uani 1 1 d
C29 C 0.91612(13) 0.42863(10) 0.85163(5) 0.0215(2) Uani 1 1 d
C30 C 0.89691(13) 0.33747(10) 0.81488(4) 0.01800(19) Uani 1 1 d
C31 C 0.86698(15) 0.11422(12) 0.75579(4) 0.0229(2) Uani 1 1 d
C32 C 1.11394(14) 0.08495(12) 0.79519(5) 0.0233(2) Uani 1 1 d
H1 H 0.335(2) 0.4245(16) 0.9530(7) 0.023(4) Uiso 1 1 d
H2 H 0.4786(19) 0.2666(16) 0.9999(7) 0.021(4) Uiso 1 1 d
H3 H 0.746(2) 0.3391(19) 1.0086(8) 0.040(5) Uiso 1 1 d
H4 H 0.766(2) 0.5461(15) 0.9660(6) 0.021(4) Uiso 1 1 d
H5 H 0.704(2) 0.7238(18) 0.9389(7) 0.028(4) Uiso 1 1 d
H6 H 0.615(2) 0.7976(17) 0.8989(7) 0.026(4) Uiso 1 1 d
H7 H 0.689(2) 0.6731(19) 0.8826(8) 0.034(5) Uiso 1 1 d
H8 H 0.395(2) 0.8061(18) 0.9587(7) 0.031(5) Uiso 1 1 d
H9 H 0.502(2) 0.733(2) 0.9961(9) 0.038(5) Uiso 1 1 d
H10 H 0.344(2) 0.6851(16) 0.9852(7) 0.024(4) Uiso 1 1 d
H11 H 0.252(2) 0.4042(16) 0.8578(7) 0.027(4) Uiso 1 1 d
H12 H 0.385(2) 0.2650(17) 0.7948(7) 0.025(4) Uiso 1 1 d
H13 H 0.609(2) 0.3774(18) 0.7617(8) 0.036(5) Uiso 1 1 d
H14 H 0.6188(19) 0.5856(17) 0.8050(7) 0.023(4) Uiso 1 1 d
H15 H 0.203(2) 0.5680(19) 0.9196(8) 0.031(5) Uiso 1 1 d
H16 H 0.158(2) 0.6125(18) 0.8681(7) 0.030(5) Uiso 1 1 d
H17 H 0.186(2) 0.7055(18) 0.9142(8) 0.031(5) Uiso 1 1 d
H18 H 0.308(2) 0.7587(18) 0.8202(8) 0.034(5) Uiso 1 1 d
H19 H 0.482(2) 0.7693(17) 0.8293(7) 0.031(5) Uiso 1 1 d
H20 H 0.375(2) 0.8334(17) 0.8667(7) 0.025(4) Uiso 1 1 d
H21 H 0.8006(19) 0.0269(16) 0.9464(7) 0.024(4) Uiso 1 1 d
H22 H 0.532(2) 0.0763(19) 0.9657(7) 0.034(5) Uiso 1 1 d
H23 H 0.391(2) 0.0902(17) 0.8796(7) 0.027(4) Uiso 1 1 d
H24 H 0.5670(18) 0.0465(15) 0.8101(6) 0.018(4) Uiso 1 1 d
H25 H 1.036(2) 0.0015(19) 0.9003(8) 0.034(5) Uiso 1 1 d
H26 H 0.951(2) -0.1203(17) 0.8958(7) 0.027(4) Uiso 1 1 d
H27 H 1.079(2) -0.094(2) 0.8608(8) 0.039(5) Uiso 1 1 d
H28 H 0.766(2) -0.0999(17) 0.7817(7) 0.026(4) Uiso 1 1 d
H29 H 0.822(2) -0.1842(19) 0.8259(8) 0.035(5) Uiso 1 1 d
H30 H 0.933(2) -0.1407(18) 0.7832(8) 0.034(5) Uiso 1 1 d
H31 H 1.013(2) 0.1876(16) 0.9096(7) 0.023(4) Uiso 1 1 d
H32 H 0.979(2) 0.4169(19) 0.9283(8) 0.038(5) Uiso 1 1 d
H33 H 0.898(2) 0.5162(18) 0.8457(8) 0.036(5) Uiso 1 1 d
H34 H 0.864(2) 0.3495(19) 0.7812(8) 0.035(5) Uiso 1 1 d
H35 H 0.761(2) 0.1235(16) 0.7589(7) 0.028(4) Uiso 1 1 d
H36 H 0.906(2) 0.1815(18) 0.7366(8) 0.031(5) Uiso 1 1 d
H37 H 0.880(2) 0.045(2) 0.7362(8) 0.037(5) Uiso 1 1 d
H38 H 1.145(2) 0.1477(16) 0.7722(7) 0.022(4) Uiso 1 1 d
H39 H 1.173(2) 0.0899(18) 0.8244(8) 0.030(5) Uiso 1 1 d
H40 H 1.129(2) 0.0089(17) 0.7793(8) 0.029(5) Uiso 1 1 d

loop_
_atom_site_aniso_label
_atom_site_aniso_U_11
_atom_site_aniso_U_22
_atom_site_aniso_U_33
_atom_site_aniso_U_23
_atom_site_aniso_U_13
_atom_site_aniso_U_12
Al1 0.01468(13) 0.01350(13) 0.01665(13) -0.00153(11) -0.00043(11) 0.00230(11)
Al2 0.01698(14) 0.01243(13) 0.01802(14) 0.00032(11) 0.00304(12) 0.00264(11)
C1 0.0183(4) 0.0127(4) 0.0175(4) -0.0028(3) 0.0016(3) -0.0011(3)
C2 0.0162(4) 0.0117(4) 0.0207(4) -0.0008(3) 0.0003(4) 0.0005(3)
C3 0.0171(4) 0.0142(4) 0.0149(4) -0.0015(3) 0.0025(3) -0.0009(3)
C4 0.0174(5) 0.0168(4) 0.0164(4) -0.0004(3) 0.0050(3) -0.0015(4)
C5 0.0277(5) 0.0177(5) 0.0133(4) 0.0004(3) 0.0058(4) 0.0010(4)
C6 0.0258(5) 0.0220(5) 0.0156(4) -0.0005(4) -0.0010(4) 0.0045(4)
C7 0.0193(5) 0.0199(5) 0.0169(4) -0.0029(4) -0.0011(4) -0.0003(4)
C8 0.0217(5) 0.0170(5) 0.0244(5) 0.0002(4) -0.0014(4) -0.0073(4)
C9 0.0328(7) 0.0200(5) 0.0236(5) -0.0085(4) 0.0038(5) 0.0032(5)
C10 0.0157(4) 0.0135(4) 0.0160(4) -0.0002(3) -0.0011(3) -0.0007(3)
C11 0.0158(4) 0.0154(4) 0.0201(5) -0.0012(3) -0.0027(4) -0.0015(3)
C12 0.0209(5) 0.0174(4) 0.0208(5) -0.0053(4) -0.0075(4) 0.0018(4)
C13 0.0215(5) 0.0241(5) 0.0149(4) -0.0041(4) -0.0023(4) 0.0035(4)
C14 0.0175(4) 0.0187(5) 0.0157(4) 0.0004(3) 0.0001(4) -0.0005(4)
C15 0.0162(5) 0.0189(5) 0.0325(6) -0.0020(4) 0.0026(4) 0.0026(4)
C16 0.0270(6) 0.0134(4) 0.0270(5) 0.0021(4) -0.0038(5) -0.0003(4)
C17 0.0162(4) 0.0136(4) 0.0165(4) -0.0019(3) 0.0016(3) 0.0001(3)
C18 0.0153(4) 0.0165(4) 0.0127(4) -0.0019(3) 0.0015(3) -0.0010(3)
C19 0.0166(4) 0.0124(4) 0.0139(4) -0.0013(3) 0.0011(3) -0.0020(3)
C20 0.0244(5) 0.0140(4) 0.0141(4) 0.0006(3) 0.0026(4) -0.0028(4)
C21 0.0276(6) 0.0140(4) 0.0232(5) -0.0013(4) 0.0112(4) -0.0034(4)
C22 0.0163(4) 0.0160(4) 0.0341(6) -0.0032(4) 0.0053(4) -0.0032(4)
C23 0.0169(5) 0.0153(4) 0.0220(5) -0.0026(4) -0.0012(4) -0.0032(4)
C24 0.0232(5) 0.0194(5) 0.0283(6) 0.0037(4) -0.0017(4) 0.0067(4)
C25 0.0290(6) 0.0177(5) 0.0250(5) -0.0086(4) 0.0081(5) -0.0038(4)
C26 0.0149(4) 0.0143(4) 0.0132(4) 0.0005(3) 0.0015(3) -0.0004(3)
C27 0.0166(4) 0.0173(4) 0.0150(4) -0.0014(3) -0.0005(3) -0.0017(3)
C28 0.0167(4) 0.0175(4) 0.0253(5) -0.0062(4) 0.0041(4) -0.0049(4)
C29 0.0184(5) 0.0134(4) 0.0327(6) 0.0018(4) 0.0087(4) -0.0022(4)
C30 0.0166(4) 0.0182(4) 0.0192(5) 0.0059(4) 0.0051(4) 0.0006(4)
C31 0.0272(6) 0.0287(6) 0.0129(4) 0.0002(4) -0.0011(4) -0.0071(5)
C32 0.0176(5) 0.0251(5) 0.0272(5) -0.0075(4) 0.0065(4) -0.0009(4)

loop_
_atom_type_symbol
_atom_type_description
_atom_type_scat_dispersion_real
_atom_type_scat_dispersion_imag
_atom_type_scat_source
C C 0.0033 0.0016 'International Tables Vol C Tables 4.2.6.8 and 6.1.1.4'
H H 0.0000 0.0000 'International Tables Vol C Tables 4.2.6.8 and 6.1.1.4'
Al Al 0.0645 0.0514 'International Tables Vol C Tables 4.2.6.8 and 6.1.1.4'

loop_
_geom_angle_atom_site_label_1
_geom_angle_atom_site_label_2
_geom_angle_atom_site_label_3
_geom_angle
C10 Al1 C3 81.46(4)
C10 Al1 C11 38.07(4)
C3 Al1 C11 103.95(4)
C10 Al1 C4 93.29(4)
C3 Al1 C4 38.12(4)
C11 Al1 C4 92.35(4)
C10 Al1 C14 36.00(4)
C3 Al1 C14 101.36(4)
C11 Al1 C14 59.52(4)
C4 Al1 C14 126.57(4)
C10 Al1 C12 59.11(4)
C3 Al1 C12 137.61(4)
C11 Al1 C12 34.70(4)
C4 Al1 C12 123.38(4)
C14 Al1 C12 55.84(4)
C10 Al1 Al2 152.63(3)
C3 Al1 Al2 122.03(3)
C11 Al1 Al2 131.59(3)
C4 Al1 Al2 113.83(3)
C14 Al1 Al2 118.70(3)
C12 Al1 Al2 100.19(3)
C19 Al2 C20 38.25(4)
C19 Al2 C27 95.17(4)
C20 Al2 C27 96.77(5)
C19 Al2 C26 81.30(4)
C20 Al2 C26 106.01(4)
C27 Al2 C26 38.26(4)
C19 Al2 C23 34.96(4)
C20 Al2 C23 58.30(4)
C27 Al2 C23 126.58(4)
C26 Al2 C23 99.36(4)
C19 Al2 Al1 140.41(3)
C20 Al2 Al1 132.35(4)
C27 Al2 Al1 123.05(3)
C26 Al2 Al1 121.36(3)
C23 Al2 Al1 105.74(3)
C3 C1 C8 108.60(9)
C3 C1 C9 107.64(9)
C8 C1 C9 106.83(10)
C3 C1 C2 111.89(8)
C8 C1 C2 110.78(9)
C9 C1 C2 110.91(9)
C10 C2 C15 109.58(9)
C10 C2 C16 108.00(9)
C15 C2 C16 105.39(9)
C10 C2 C1 110.71(8)
C15 C2 C1 111.90(9)
C16 C2 C1 111.06(9)
C7 C3 C4 105.35(10)
C7 C3 C1 125.44(10)
C4 C3 C1 127.74(10)
C7 C3 Al1 95.47(7)
C4 C3 Al1 72.88(6)
C1 C3 Al1 109.97(7)
C5 C4 C3 108.08(10)
C5 C4 Al1 97.72(7)
C3 C4 Al1 68.99(6)
C5 C4 H1 125.7(12)
C3 C4 H1 125.9(11)
Al1 C4 H1 106.4(11)
C6 C5 C4 108.80(10)
C6 C5 H2 126.2(11)
C4 C5 H2 125.0(11)
C5 C6 C7 108.19(11)
C5 C6 H3 127.3(13)
C7 C6 H3 124.3(13)
C6 C7 C3 109.59(10)
C6 C7 H4 126.7(10)
C3 C7 H4 123.7(10)
C1 C8 H5 109.3(11)
C1 C8 H6 109.6(12)
H5 C8 H6 108.8(16)
C1 C8 H7 110.4(12)
H5 C8 H7 108.8(16)
H6 C8 H7 110.0(16)
C1 C9 H8 111.0(12)
C1 C9 H9 107.0(13)
H8 C9 H9 110.7(18)
C1 C9 H10 111.8(11)
H8 C9 H10 109.1(16)
H9 C9 H10 107.1(17)
C14 C10 C11 106.16(9)
C14 C10 C2 127.07(10)
C11 C10 C2 126.76(10)
C14 C10 Al1 79.42(6)
C11 C10 Al1 72.07(6)
C2 C10 Al1 113.52(7)
C12 C11 C10 108.16(10)
C12 C11 Al1 82.71(7)
C10 C11 Al1 69.86(6)
C12 C11 H11 125.9(11)
C10 C11 H11 125.9(11)
Al1 C11 H11 116.6(11)
C13 C12 C11 108.41(10)
C13 C12 Al1 78.01(6)
C11 C12 Al1 62.59(6)
C13 C12 H12 125.4(11)
C11 C12 H12 126.0(11)
Al1 C12 H12 121.2(11)
C12 C13 C14 108.33(10)
C12 C13 H13 123.8(12)
C14 C13 H13 127.6(12)
C13 C14 C10 108.89(10)
C13 C14 Al1 81.21(7)
C10 C14 Al1 64.58(6)
C13 C14 H14 123.6(11)
C10 C14 H14 127.4(11)
Al1 C14 H14 122.9(10)
C2 C15 H15 113.6(12)
C2 C15 H16 108.1(12)
H15 C15 H16 103.9(17)
C2 C15 H17 111.4(12)
H15 C15 H17 107.1(17)
H16 C15 H17 112.5(16)
C2 C16 H18 110.9(12)
C2 C16 H19 111.7(11)
H18 C16 H19 108.0(16)
C2 C16 H20 112.1(11)
H18 C16 H20 108.8(16)
H19 C16 H20 105.2(16)
C19 C17 C24 109.28(9)
C19 C17 C25 107.89(9)
C24 C17 C25 105.84(10)
C19 C17 C18 110.90(8)
C24 C17 C18 112.20(9)
C25 C17 C18 110.53(9)
C26 C18 C31 108.72(9)
C26 C18 C32 107.35(9)
C31 C18 C32 106.79(9)
C26 C18 C17 111.85(8)
C31 C18 C17 110.65(9)
C32 C18 C17 111.28(9)
C23 C19 C20 105.92(10)
C23 C19 C17 127.98(9)
C20 C19 C17 126.06(10)
C23 C19 Al2 83.01(6)
C20 C19 Al2 71.36(6)
C17 C19 Al2 113.09(7)
C21 C20 C19 108.29(10)
C21 C20 Al2 86.95(7)
C19 C20 Al2 70.39(6)
C21 C20 H21 125.2(10)
C19 C20 H21 126.1(10)
Al2 C20 H21 114.9(11)
C22 C21 C20 108.39(10)
C22 C21 H22 127.3(12)
C20 C21 H22 124.3(12)
C21 C22 C23 108.35(11)
C21 C22 H23 128.7(11)
C23 C22 H23 122.8(11)
C22 C23 C19 108.97(10)
C22 C23 Al2 83.14(7)
C19 C23 Al2 62.02(5)
C22 C23 H24 122.0(10)
C19 C23 H24 129.0(10)
Al2 C23 H24 123.3(10)
C17 C24 H25 114.4(12)
C17 C24 H26 107.8(12)
H25 C24 H26 110.9(16)
C17 C24 H27 110.8(13)
H25 C24 H27 105.7(18)
H26 C24 H27 106.8(17)
C17 C25 H28 112.4(11)
C17 C25 H29 105.2(12)
H28 C25 H29 110.8(16)
C17 C25 H30 111.1(12)
H28 C25 H30 109.4(16)
H29 C25 H30 107.7(17)
C30 C26 C27 105.41(9)
C30 C26 C18 126.66(9)
C27 C26 C18 127.27(9)
C30 C26 Al2 92.81(7)
C27 C26 Al2 70.31(6)
C18 C26 Al2 110.64(7)
C28 C27 C26 108.00(10)
C28 C27 Al2 94.13(7)
C26 C27 Al2 71.43(6)
C28 C27 H31 128.6(11)
C26 C27 H31 122.6(11)
Al2 C27 H31 108.8(11)
C29 C28 C27 108.50(10)
C29 C28 H32 124.1(13)
C27 C28 H32 127.2(13)
C28 C29 C30 108.19(10)
C28 C29 H33 127.2(12)
C30 C29 H33 124.6(12)
C29 C30 C26 109.89(10)
C29 C30 H34 125.8(13)
C26 C30 H34 124.3(13)
C18 C31 H35 113.7(11)
C18 C31 H36 110.6(12)
H35 C31 H36 108.9(16)
C18 C31 H37 111.2(13)
H35 C31 H37 105.1(17)
H36 C31 H37 107.0(17)
C18 C32 H38 108.7(11)
C18 C32 H39 112.2(12)
H38 C32 H39 108.0(16)
C18 C32 H40 109.9(13)
H38 C32 H40 108.5(16)
H39 C32 H40 109.5(17)

loop_
_geom_bond_atom_site_label_1
_geom_bond_atom_site_label_2
_geom_bond_distance
Al1 C10 2.1881(11)
Al1 C3 2.2013(11)
Al1 C11 2.2174(12)
Al1 C4 2.2535(11)
Al1 C14 2.3815(11)
Al1 C12 2.4777(11)
Al1 Al2 2.5019(4)
Al2 C19 2.1896(10)
Al2 C20 2.2024(11)
Al2 C27 2.2052(11)
Al2 C26 2.2202(11)
Al2 C23 2.4609(11)
C1 C3 1.5273(15)
C1 C8 1.5346(16)
C1 C9 1.5435(16)
C1 C2 1.5993(16)
C2 C10 1.5204(15)
C2 C15 1.5411(16)
C2 C16 1.5440(16)
C3 C7 1.4208(16)
C3 C4 1.4557(15)
C4 C5 1.4031(16)
C4 H1 0.924(18)
C5 C6 1.3980(18)
C5 H2 0.943(18)
C6 C7 1.4014(17)
C6 H3 0.97(2)
C7 H4 0.987(18)
C8 H5 0.965(19)
C8 H6 0.941(19)
C8 H7 0.99(2)
C9 H8 0.97(2)
C9 H9 0.96(2)
C9 H10 0.956(19)
C10 C14 1.4240(15)
C10 C11 1.4370(15)
C11 C12 1.4219(16)
C11 H11 0.925(19)
C12 C13 1.3929(18)
C12 H12 0.988(18)
C13 C14 1.4157(16)
C13 H13 0.99(2)
C14 H14 0.958(18)
C15 H15 0.93(2)
C15 H16 0.96(2)
C15 H17 0.96(2)
C16 H18 0.98(2)
C16 H19 0.97(2)
C16 H20 0.973(19)
C17 C19 1.5214(15)
C17 C24 1.5378(16)
C17 C25 1.5407(16)
C17 C18 1.5983(15)
C18 C26 1.5254(14)
C18 C31 1.5357(15)
C18 C32 1.5411(16)
C19 C23 1.4208(15)
C19 C20 1.4391(14)
C20 C21 1.4159(18)
C20 H21 0.970(18)
C21 C22 1.3909(19)
C21 H22 0.98(2)
C22 C23 1.4140(17)
C22 H23 0.981(19)
C23 H24 0.973(17)
C24 H25 0.96(2)
C24 H26 0.92(2)
C24 H27 0.95(2)
C25 H28 0.936(19)
C25 H29 0.97(2)
C25 H30 0.98(2)
C26 C30 1.4123(15)
C26 C27 1.4505(15)
C27 C28 1.4120(15)
C27 H31 0.926(18)
C28 C29 1.3922(18)
C28 H32 0.97(2)
C29 C30 1.4009(17)
C29 H33 0.99(2)
C30 H34 0.94(2)
C31 H35 0.96(2)
C31 H36 0.96(2)
C31 H37 0.92(2)
C32 H38 0.957(18)
C32 H39 0.94(2)
C32 H40 0.943(19)
